data_4026487
loop_
_publ_author_name
'Eiji Yamaguchi'
'Fumitoshi Shibahara'
'Toshiaki Murai'

_publ_section_title
;
 1-Alkynyl- and 1-Alkenyl-3-arylimidazo[1,5-a]pyridines: Synthesis,
 Photophysical Properties, and Observation of a Linear Correlation between
 the Fluorescent Wavelength and Hammett Substituent Constants
;
_journal_name_full 'Journal of Organic Chemistry'
_journal_page_first 6146
_journal_page_last 6158
_journal_paper_doi 10.1021/jo200864x
_journal_volume 76
_journal_year 2011
_chemical_formula_moiety 'C20 H13 N3'
_chemical_formula_sum 'C20 H13 N3'
_chemical_formula_weight 295.33
_chemical_name_systematic
; 
 ? 
;
_space_group_IT_number 14
_symmetry_cell_setting monoclinic
_symmetry_Int_Tables_number 14
_symmetry_space_group_name_Hall '-P 2yab'
_symmetry_space_group_name_H-M 'P 1 21/a 1'
_atom_sites_solution_hydrogens geom
_atom_sites_solution_primary direct
_atom_sites_solution_secondary difmap
_audit_creation_method SHELXL-97
_cell_angle_alpha 90.00
_cell_angle_beta 97.933(3)
_cell_angle_gamma 90.00
_cell_formula_units_Z 4
_cell_length_a 7.9149(18)
_cell_length_b 13.363(3)
_cell_length_c 14.764(4)
_cell_measurement_reflns_used 4455
_cell_measurement_temperature 203(2)
_cell_measurement_theta_max 31.0
_cell_measurement_theta_min 2.1
_cell_volume 1546.6(6)
_computing_cell_refinement CRYSTALCLEAR
_computing_data_collection CRYSTALCLEAR
_computing_data_reduction 'teXsan Ver. 2.0'
_computing_structure_refinement 'SHELXL-97 (Sheldrick, 1997)'
_computing_structure_solution 'SHELXS-97 (Sheldrick, 1990)'
_diffrn_ambient_temperature 203(2)
_diffrn_detector_area_resol_mean 14.63
_diffrn_measured_fraction_theta_full 0.998
_diffrn_measured_fraction_theta_max 0.998
_diffrn_measurement_device_type 'Rigaku/MSC Mercury CCD'
_diffrn_measurement_method \w
_diffrn_radiation_monochromator graphite
_diffrn_radiation_source 'fine-focus sealed tube'
_diffrn_radiation_type MoK\a
_diffrn_radiation_wavelength 0.71075
_diffrn_reflns_av_R_equivalents 0.0260
_diffrn_reflns_av_sigmaI/netI 0.0235
_diffrn_reflns_limit_h_max 10
_diffrn_reflns_limit_h_min -8
_diffrn_reflns_limit_k_max 17
_diffrn_reflns_limit_k_min -17
_diffrn_reflns_limit_l_max 15
_diffrn_reflns_limit_l_min -19
_diffrn_reflns_number 12413
_diffrn_reflns_theta_full 27.50
_diffrn_reflns_theta_max 27.50
_diffrn_reflns_theta_min 2.79
_exptl_absorpt_coefficient_mu 0.077
_exptl_absorpt_correction_T_max 0.989
_exptl_absorpt_correction_T_min 0.764
_exptl_absorpt_correction_type multi-scan
_exptl_absorpt_process_details '(Jacobson, 1998)'
_exptl_crystal_colour Yellow
_exptl_crystal_density_diffrn 1.268
_exptl_crystal_description Block
_exptl_crystal_F_000 616
_exptl_crystal_size_max 0.43
_exptl_crystal_size_mid 0.43
_exptl_crystal_size_min 0.14
_refine_diff_density_max 0.670
_refine_diff_density_min -0.619
_refine_diff_density_rms 0.062
_refine_ls_extinction_method none
_refine_ls_goodness_of_fit_ref 1.070
_refine_ls_hydrogen_treatment constr
_refine_ls_matrix_type full
_refine_ls_number_parameters 208
_refine_ls_number_reflns 3544
_refine_ls_number_restraints 0
_refine_ls_restrained_S_all 1.070
_refine_ls_R_factor_all 0.0675
_refine_ls_R_factor_gt 0.0587
_refine_ls_shift/su_max 0.000
_refine_ls_shift/su_mean 0.000
_refine_ls_structure_factor_coef Fsqd
_refine_ls_weighting_details 'calc w=1/[\s^2^(Fo^2^)+(0.0904P)^2^+0.5696P] where P=(Fo^2^+2Fc^2^)/3'
_refine_ls_weighting_scheme calc
_refine_ls_wR_factor_gt 0.1621
_refine_ls_wR_factor_ref 0.1700
_reflns_number_gt 3007
_reflns_number_total 3544
_reflns_threshold_expression >2sigma(I)
_cod_data_source_file jo200864x_si_003.cif
_cod_data_source_block pyridine2
_cod_original_cell_volume 1546.5(6)
_cod_original_sg_symbol_H-M 'P 21/a '
_cod_database_code 4026487

loop_
_symmetry_equiv_pos_as_xyz
'x, y, z'
'-x+1/2, y+1/2, -z'
'-x, -y, -z'
'x-1/2, -y-1/2, z'

loop_
_atom_site_label
_atom_site_type_symbol
_atom_site_fract_x
_atom_site_fract_y
_atom_site_fract_z
_atom_site_U_iso_or_equiv
_atom_site_adp_type
_atom_site_occupancy
_atom_site_symmetry_multiplicity
_atom_site_calc_flag
_atom_site_refinement_flags
N1 N 0.33561(16) 0.13001(9) 0.89723(10) 0.0269(3) Uani 1 1 d .
N2 N 0.61945(16) 0.12422(9) 0.92658(10) 0.0289(3) Uani 1 1 d .
N3 N 0.6228(2) 0.06778(13) 0.73056(12) 0.0493(4) Uani 1 1 d .
C1 C 0.48794(19) 0.12772(11) 0.86124(11) 0.0276(3) Uani 1 1 d .
C2 C 0.5540(2) 0.12484(11) 1.00814(11) 0.0283(3) Uani 1 1 d .
C3 C 0.3765(2) 0.12804(11) 0.99207(11) 0.0279(3) Uani 1 1 d .
C4 C 0.2436(2) 0.12638(12) 1.04655(13) 0.0346(4) Uani 1 1 d .
H4 H 0.2686 0.1271 1.1107 0.042 Uiso 1 1 calc R
C5 C 0.0791(2) 0.12371(13) 1.00552(14) 0.0395(4) Uani 1 1 d .
H5 H -0.0102 0.1228 1.0414 0.047 Uiso 1 1 calc R
C6 C 0.0420(2) 0.12235(12) 0.90913(14) 0.0384(4) Uani 1 1 d .
H6 H -0.0723 0.1196 0.8816 0.046 Uiso 1 1 calc R
C7 C 0.1674(2) 0.12494(12) 0.85581(13) 0.0329(4) Uani 1 1 d .
H7 H 0.1413 0.1233 0.7918 0.039 Uiso 1 1 calc R
C8 C 0.50218(19) 0.12940(11) 0.76351(11) 0.0292(4) Uani 1 1 d .
C9 C 0.4028(2) 0.19282(13) 0.70230(12) 0.0365(4) Uani 1 1 d .
H9 H 0.3221 0.2353 0.7235 0.044 Uiso 1 1 calc R
C10 C 0.4228(2) 0.19330(16) 0.61065(13) 0.0442(5) Uani 1 1 d .
H10 H 0.3560 0.2365 0.5701 0.053 Uiso 1 1 calc R
C11 C 0.5396(3) 0.13111(16) 0.57820(14) 0.0482(5) Uani 1 1 d .
H11 H 0.5508 0.1307 0.5156 0.058 Uiso 1 1 calc R
C12 C 0.6401(3) 0.06938(15) 0.63839(13) 0.0450(5) Uani 1 1 d .
H12 H 0.7213 0.0278 0.6165 0.054 Uiso 1 1 calc R
C13 C 0.6560(2) 0.12354(11) 1.09450(12) 0.0305(4) Uani 1 1 d .
C14 C 0.7419(2) 0.12343(12) 1.16839(12) 0.0328(4) Uani 1 1 d .
C15 C 0.8441(2) 0.12499(12) 1.25600(11) 0.0312(4) Uani 1 1 d .
C16 C 1.0019(2) 0.17330(14) 1.26850(13) 0.0420(4) Uani 1 1 d .
H16 H 1.0429 0.2038 1.2185 0.050 Uiso 1 1 calc R
C17 C 1.0982(3) 0.17654(16) 1.35392(15) 0.0508(5) Uani 1 1 d .
H17 H 1.2048 0.2088 1.3615 0.061 Uiso 1 1 calc R
C18 C 1.0393(3) 0.13293(15) 1.42787(14) 0.0478(5) Uani 1 1 d .
H18 H 1.1044 0.1364 1.4861 0.057 Uiso 1 1 calc R
C19 C 0.8842(3) 0.08395(15) 1.41633(13) 0.0438(4) Uani 1 1 d .
H19 H 0.8444 0.0535 1.4667 0.053 Uiso 1 1 calc R
C20 C 0.7873(2) 0.07947(14) 1.33131(12) 0.0376(4) Uani 1 1 d .
H20 H 0.6823 0.0455 1.3240 0.045 Uiso 1 1 calc R

loop_
_atom_site_aniso_label
_atom_site_aniso_U_11
_atom_site_aniso_U_22
_atom_site_aniso_U_33
_atom_site_aniso_U_23
_atom_site_aniso_U_13
_atom_site_aniso_U_12
N1 0.0214(6) 0.0268(6) 0.0330(7) -0.0002(5) 0.0055(5) 0.0006(5)
N2 0.0242(6) 0.0305(7) 0.0322(7) 0.0001(5) 0.0048(5) 0.0005(5)
N3 0.0432(9) 0.0523(10) 0.0547(11) -0.0055(8) 0.0148(8) -0.0024(7)
C1 0.0220(7) 0.0281(7) 0.0334(9) -0.0010(6) 0.0063(6) -0.0003(5)
C2 0.0268(7) 0.0269(7) 0.0316(8) 0.0003(6) 0.0052(6) 0.0008(6)
C3 0.0280(8) 0.0229(7) 0.0338(9) 0.0012(6) 0.0079(6) 0.0009(5)
C4 0.0359(9) 0.0304(8) 0.0406(10) 0.0021(7) 0.0154(7) 0.0024(6)
C5 0.0324(9) 0.0359(9) 0.0547(12) 0.0029(8) 0.0216(8) 0.0020(7)
C6 0.0220(7) 0.0343(9) 0.0596(12) -0.0011(8) 0.0077(7) -0.0004(6)
C7 0.0233(7) 0.0323(8) 0.0423(10) -0.0012(7) 0.0022(7) 0.0001(6)
C8 0.0250(7) 0.0315(8) 0.0314(8) -0.0020(6) 0.0045(6) -0.0045(6)
C9 0.0307(8) 0.0410(9) 0.0382(10) 0.0005(7) 0.0054(7) 0.0006(7)
C10 0.0413(9) 0.0545(11) 0.0357(10) 0.0082(8) 0.0012(7) -0.0014(8)
C11 0.0519(11) 0.0629(13) 0.0319(10) -0.0010(8) 0.0126(8) -0.0041(9)
C12 0.0459(10) 0.0503(11) 0.0423(11) -0.0047(8) 0.0188(8) 0.0040(8)
C13 0.0299(8) 0.0293(8) 0.0328(9) 0.0006(6) 0.0057(6) 0.0018(6)
C14 0.0326(8) 0.0328(8) 0.0338(9) 0.0000(6) 0.0075(7) 0.0028(6)
C15 0.0343(8) 0.0298(8) 0.0298(8) 0.0001(6) 0.0058(6) 0.0028(6)
C16 0.0414(9) 0.0433(10) 0.0413(10) 0.0068(8) 0.0054(8) -0.0089(8)
C17 0.0449(10) 0.0477(11) 0.0557(13) 0.0027(9) -0.0070(9) -0.0132(9)
C18 0.0560(12) 0.0467(11) 0.0364(10) -0.0019(8) -0.0089(9) 0.0017(9)
C19 0.0510(11) 0.0473(11) 0.0336(10) 0.0067(8) 0.0080(8) 0.0025(9)
C20 0.0368(9) 0.0406(9) 0.0362(9) 0.0018(7) 0.0078(7) -0.0040(7)

loop_
_atom_type_symbol
_atom_type_description
_atom_type_scat_dispersion_real
_atom_type_scat_dispersion_imag
_atom_type_scat_source
C C 0.0033 0.0016 'International Tables Vol C Tables 4.2.6.8 and 6.1.1.4'
H H 0.0000 0.0000 'International Tables Vol C Tables 4.2.6.8 and 6.1.1.4'
N N 0.0061 0.0033 'International Tables Vol C Tables 4.2.6.8 and 6.1.1.4'

loop_
_geom_angle_atom_site_label_1
_geom_angle_atom_site_label_2
_geom_angle_atom_site_label_3
_geom_angle
C1 N1 C7 131.57(15)
C1 N1 C3 106.96(13)
C7 N1 C3 121.17(14)
C1 N2 C2 106.58(13)
C12 N3 C8 119.79(17)
N2 C1 N1 111.20(14)
N2 C1 C8 124.17(14)
N1 C1 C8 124.64(14)
N2 C2 C3 110.14(14)
N2 C2 C13 123.55(14)
C3 C2 C13 126.31(15)
C2 C3 N1 105.12(13)
C2 C3 C4 135.78(17)
N1 C3 C4 119.06(15)
C5 C4 C3 119.38(17)
C5 C4 H4 120.3
C3 C4 H4 120.3
C4 C5 C6 120.17(16)
C4 C5 H5 119.9
C6 C5 H5 119.9
C7 C6 C5 121.31(16)
C7 C6 H6 119.3
C5 C6 H6 119.3
C6 C7 N1 118.83(17)
C6 C7 H7 120.6
N1 C7 H7 120.6
N3 C8 C9 118.82(16)
N3 C8 C1 118.91(15)
C9 C8 C1 122.24(15)
C10 C9 C8 120.30(17)
C10 C9 H9 119.9
C8 C9 H9 119.9
C11 C10 C9 120.67(18)
C11 C10 H10 119.7
C9 C10 H10 119.7
C10 C11 C12 119.40(18)
C10 C11 H11 120.3
C12 C11 H11 120.3
C11 C12 N3 120.99(18)
C11 C12 H12 119.5
N3 C12 H12 119.5
C14 C13 C2 179.20(18)
C13 C14 C15 179.08(17)
C20 C15 C16 118.51(16)
C20 C15 C14 120.73(16)
C16 C15 C14 120.76(16)
C17 C16 C15 120.42(17)
C17 C16 H16 119.8
C15 C16 H16 119.8
C18 C17 C16 120.46(19)
C18 C17 H17 119.8
C16 C17 H17 119.8
C17 C18 C19 119.74(18)
C17 C18 H18 120.1
C19 C18 H18 120.1
C20 C19 C18 120.40(18)
C20 C19 H19 119.8
C18 C19 H19 119.8
C19 C20 C15 120.45(17)
C19 C20 H20 119.8
C15 C20 H20 119.8

loop_
_geom_bond_atom_site_label_1
_geom_bond_atom_site_label_2
_geom_bond_distance
N1 C1 1.3834(19)
N1 C7 1.388(2)
N1 C3 1.393(2)
N2 C1 1.319(2)
N2 C2 1.375(2)
N3 C12 1.386(3)
N3 C8 1.398(2)
C1 C8 1.463(2)
C2 C3 1.392(2)
C2 C13 1.412(2)
C3 C4 1.409(2)
C4 C5 1.359(3)
C4 H4 0.9400
C5 C6 1.413(3)
C5 H5 0.9400
C6 C7 1.350(2)
C6 H6 0.9400
C7 H7 0.9400
C8 C9 1.399(2)
C9 C10 1.384(3)
C9 H9 0.9400
C10 C11 1.377(3)
C10 H10 0.9400
C11 C12 1.381(3)
C11 H11 0.9400
C12 H12 0.9400
C13 C14 1.203(2)
C14 C15 1.428(2)
C15 C20 1.395(2)
C15 C16 1.395(2)
C16 C17 1.381(3)
C16 H16 0.9400
C17 C18 1.375(3)
C17 H17 0.9400
C18 C19 1.381(3)
C18 H18 0.9400
C19 C20 1.379(3)
C19 H19 0.9400
C20 H20 0.9400

loop_
_geom_torsion_atom_site_label_1
_geom_torsion_atom_site_label_2
_geom_torsion_atom_site_label_3
_geom_torsion_atom_site_label_4
_geom_torsion
C2 N2 C1 N1 -0.39(17)
C2 N2 C1 C8 179.35(14)
C7 N1 C1 N2 -173.44(15)
C3 N1 C1 N2 0.16(17)
C7 N1 C1 C8 6.8(3)
C3 N1 C1 C8 -179.58(13)
C1 N2 C2 C3 0.48(17)
C1 N2 C2 C13 -178.85(14)
N2 C2 C3 N1 -0.38(16)
C13 C2 C3 N1 178.93(14)
N2 C2 C3 C4 177.18(17)
C13 C2 C3 C4 -3.5(3)
C1 N1 C3 C2 0.13(15)
C7 N1 C3 C2 174.54(13)
C1 N1 C3 C4 -177.92(13)
C7 N1 C3 C4 -3.5(2)
C2 C3 C4 C5 -175.34(18)
N1 C3 C4 C5 2.0(2)
C3 C4 C5 C6 0.2(2)
C4 C5 C6 C7 -0.9(3)
C5 C6 C7 N1 -0.6(2)
C1 N1 C7 C6 175.67(16)
C3 N1 C7 C6 2.8(2)
C12 N3 C8 C9 -1.0(2)
C12 N3 C8 C1 -179.04(16)
N2 C1 C8 N3 41.1(2)
N1 C1 C8 N3 -139.21(16)
N2 C1 C8 C9 -136.90(17)
N1 C1 C8 C9 42.8(2)
N3 C8 C9 C10 0.8(2)
C1 C8 C9 C10 178.77(15)
C8 C9 C10 C11 0.4(3)
C9 C10 C11 C12 -1.4(3)
C10 C11 C12 N3 1.2(3)
C8 N3 C12 C11 0.0(3)
N2 C2 C13 C14 128(14)
C3 C2 C13 C14 -51(14)
C2 C13 C14 C15 -44(22)
C13 C14 C15 C20 128(11)
C13 C14 C15 C16 -51(11)
C20 C15 C16 C17 -0.6(3)
C14 C15 C16 C17 178.46(18)
C15 C16 C17 C18 -0.5(3)
C16 C17 C18 C19 1.2(3)
C17 C18 C19 C20 -0.7(3)
C18 C19 C20 C15 -0.5(3)
C16 C15 C20 C19 1.1(3)
C14 C15 C20 C19 -177.95(17)

loop_
_cod_related_entry_id
_cod_related_entry_database
_cod_related_entry_code
1 ChemSpider 30659397
